data_7207062
loop_
_publ_author_name
'Zorina, Leokadiya V.'
'Khasanov, Salavat S.'
'Simonov, Sergey V.'
'Shibaeva, Rimma P.'
'Bulanchuk, Pavlo O.'
'Zverev, Vladimir N.'
'Canadell, Enric'
'Prokhorova, Tatiana G.'
'Yagubskii, Eduard B.'

_publ_section_title
;
 Structural phase transition in the
 \b&#x2032;&#x2032;-(BEDT-TTF)4H3O[Fe(C2O4)3]&#x00B7;G crystals (where G
 is a guest solvent molecule)
;
_journal_issue 2
_journal_name_full CrystEngComm
_journal_page_first 460
_journal_paper_doi 10.1039/c1ce05878a
_journal_volume 14
_journal_year 2012
_chemical_compound_source 'synthesis as described'
_chemical_formula_moiety '4(C10 H8 S8), C6 Fe O12, 0.35(C7 H5 N), 0.65(C6 H5 Cl), H3 O'
_chemical_formula_sum 'C52.35 H40 Cl0.65 Fe N0.35 O13 S32'
_chemical_formula_weight 1986.76
_space_group_IT_number 2
_symmetry_cell_setting triclinic
_symmetry_space_group_name_Hall '-P 1'
_symmetry_space_group_name_H-M 'P -1'
_atom_sites_solution_hydrogens geom
_atom_sites_solution_primary direct
_atom_sites_solution_secondary difmap
_audit_creation_method
;
CrysAlis RED (Oxford Diffraction Ltd.),
SHELXL-97 and WinGX routine-INITIALISE
;
_cell_angle_alpha 88.619(2)
_cell_angle_beta 86.651(2)
_cell_angle_gamma 62.748(3)
_cell_formula_units_Z 2
_cell_length_a 10.2649(3)
_cell_length_b 11.1956(3)
_cell_length_c 35.1514(10)
_cell_measurement_reflns_used 22669
_cell_measurement_temperature 150(1)
_cell_measurement_theta_max 33.1050
_cell_measurement_theta_min 2.5499
_cell_volume 3585.1(2)
_computing_cell_refinement 'CrysAlis RED, Oxford Diffraction Ltd.'
_computing_data_collection 'CrysAlis CCD, Oxford Diffraction Ltd.'
_computing_data_reduction 'CrysAlis RED, Oxford Diffraction Ltd.'
_computing_molecular_graphics 'DIAMOND 3.1 (Crystal Impact GbR 2005)'
_computing_publication_material 'WinGX publication routines (Farrugia, 1999)'
_computing_structure_refinement 'SHELXL-97 (Sheldrick, 2008)'
_computing_structure_solution 'SHELXS-97 (Sheldrick, 2008)'
_diffrn_ambient_temperature 150(1)
_diffrn_detector_area_resol_mean 10.4752
_diffrn_measured_fraction_theta_full 0.991
_diffrn_measured_fraction_theta_max 0.858
_diffrn_measurement_device_type 'Xcalibur, Ruby, Gemini'
_diffrn_measurement_method \w-scan
_diffrn_radiation_monochromator graphite
_diffrn_radiation_source 'Enhance (Mo) X-ray Source'
_diffrn_radiation_type MoK\a
_diffrn_radiation_wavelength 0.71073
_diffrn_reflns_av_R_equivalents 0.0332
_diffrn_reflns_av_sigmaI/netI 0.0428
_diffrn_reflns_limit_h_max 15
_diffrn_reflns_limit_h_min -14
_diffrn_reflns_limit_k_max 16
_diffrn_reflns_limit_k_min -16
_diffrn_reflns_limit_l_max 53
_diffrn_reflns_limit_l_min -52
_diffrn_reflns_number 45485
_diffrn_reflns_theta_full 26.00
_diffrn_reflns_theta_max 32.99
_diffrn_reflns_theta_min 2.57
_exptl_absorpt_coefficient_mu 1.228
_exptl_absorpt_correction_T_max 1.00000
_exptl_absorpt_correction_T_min 0.83949
_exptl_absorpt_correction_type multi-scan
_exptl_absorpt_process_details
;
CrysAlis RED, Oxford Diffraction Ltd.,
Version 1.171.32.5 (release 08-05-2007 CrysAlis171 .NET)
(compiled May 8 2007,13:10:02)
Empirical absorption correction using spherical harmonics,
implemented in SCALE3 ABSPACK scaling algorithm
;
_exptl_crystal_colour black
_exptl_crystal_density_diffrn 1.840
_exptl_crystal_density_method 'not measured'
_exptl_crystal_description plate
_exptl_crystal_F_000 2019
_exptl_crystal_size_max 0.35
_exptl_crystal_size_mid 0.30
_exptl_crystal_size_min 0.10
_refine_diff_density_max 1.201
_refine_diff_density_min -1.021
_refine_diff_density_rms 0.121
_refine_ls_extinction_method none
_refine_ls_goodness_of_fit_ref 1.010
_refine_ls_hydrogen_treatment mixed
_refine_ls_matrix_type full
_refine_ls_number_parameters 987
_refine_ls_number_reflns 23141
_refine_ls_number_restraints 125
_refine_ls_restrained_S_all 1.009
_refine_ls_R_factor_all 0.0635
_refine_ls_R_factor_gt 0.0519
_refine_ls_shift/su_max 0.031
_refine_ls_shift/su_mean 0.002
_refine_ls_structure_factor_coef Fsqd
_refine_ls_weighting_details 'calc w=1/[\s^2^(Fo^2^)+(0.0688P)^2^+4.7785P] where P=(Fo^2^+2Fc^2^)/3'
_refine_ls_weighting_scheme calc
_refine_ls_wR_factor_gt 0.1251
_refine_ls_wR_factor_ref 0.1305
_reflns_number_gt 19179
_reflns_number_total 23141
_reflns_threshold_expression >2\s(I)
_cod_data_source_file c1ce05878a.txt
_cod_data_source_block beta''-(BEDT-TTF)4H3O[Fe(C2O4)3](BN)0.35(CB)0.65-150K
_cod_database_code 7207062

loop_
_symmetry_equiv_pos_as_xyz
'x, y, z'
'-x, -y, -z'

loop_
_atom_site_label
_atom_site_type_symbol
_atom_site_fract_x
_atom_site_fract_y
_atom_site_fract_z
_atom_site_U_iso_or_equiv
_atom_site_adp_type
_atom_site_occupancy
_atom_site_symmetry_multiplicity
_atom_site_calc_flag
_atom_site_refinement_flags
_atom_site_disorder_assembly
_atom_site_disorder_group
S11 S -0.42388(10) 0.08219(10) -0.03581(3) 0.01911(18) Uani 1 1 d . . .
S12 S -0.26201(10) 0.23286(10) -0.05983(3) 0.01938(18) Uani 1 1 d . . .
S13 S -0.27145(10) 0.02305(10) 0.04515(3) 0.01862(17) Uani 1 1 d . . .
S14 S -0.11208(10) 0.17528(10) 0.02053(3) 0.01972(18) Uani 1 1 d . . .
S15 S -0.59145(10) 0.14220(10) -0.10551(3) 0.02267(19) Uani 1 1 d . . .
S16 S -0.39949(12) 0.31348(11) -0.13440(3) 0.0257(2) Uani 1 1 d . . .
S17 S -0.15957(10) -0.03297(11) 0.12269(3) 0.0233(2) Uani 1 1 d . . .
S18 S 0.03784(12) 0.14107(13) 0.09140(3) 0.0282(2) Uani 1 1 d . . .
C11 C -0.3026(4) 0.1432(4) -0.02419(10) 0.0168(6) Uani 1 1 d . . .
C12 C -0.2374(4) 0.1175(4) 0.00982(10) 0.0167(7) Uani 1 1 d . . .
C13 C -0.4648(4) 0.1647(4) -0.07953(10) 0.0163(6) Uani 1 1 d . A .
C14 C -0.3898(4) 0.2334(4) -0.09086(11) 0.0172(7) Uani 1 1 d . A .
C15 C -0.1582(4) 0.0385(4) 0.07803(11) 0.0158(6) Uani 1 1 d . . .
C16 C -0.0840(4) 0.1085(4) 0.06635(11) 0.0184(7) Uani 1 1 d . . .
C17A C -0.4893(8) 0.1220(7) -0.15318(19) 0.0224(12) Uani 0.60 1 d P A 1
H17A H -0.3895 0.0512 -0.1517 0.027 Uiso 0.60 1 calc PR A 1
H17B H -0.5365 0.0964 -0.1722 0.027 Uiso 0.60 1 calc PR A 1
C18A C -0.4870(9) 0.2533(9) -0.1649(2) 0.0256(14) Uani 0.60 1 d P A 1
H18A H -0.5876 0.3220 -0.1668 0.031 Uiso 0.60 1 calc PR A 1
H18B H -0.4388 0.2410 -0.1901 0.031 Uiso 0.60 1 calc PR A 1
C17B C -0.5755(11) 0.1892(10) -0.1520(2) 0.0192(16) Uani 0.40 1 d P A 2
H17C H -0.5879 0.1285 -0.1690 0.023 Uiso 0.40 1 calc PR A 2
H17D H -0.6539 0.2788 -0.1560 0.023 Uiso 0.40 1 calc PR A 2
C18B C -0.4298(11) 0.1886(11) -0.1625(3) 0.0203(18) Uani 0.40 1 d P A 2
H18C H -0.4256 0.2085 -0.1894 0.024 Uiso 0.40 1 calc PR A 2
H18D H -0.3511 0.0994 -0.1582 0.024 Uiso 0.40 1 calc PR A 2
C19 C -0.0082(4) -0.0258(5) 0.14381(13) 0.0256(8) Uani 1 1 d . . .
H19A H -0.0106 -0.0468 0.1707 0.031 Uiso 1 1 calc R . .
H19B H 0.0826 -0.0944 0.1322 0.031 Uiso 1 1 calc R . .
C20 C -0.0074(5) 0.1092(5) 0.13973(12) 0.0266(9) Uani 1 1 d . . .
H20A H 0.0635 0.1117 0.1564 0.032 Uiso 1 1 calc R . .
H20B H -0.1033 0.1798 0.1478 0.032 Uiso 1 1 calc R . .
S21 S 0.04467(10) 0.34594(10) -0.04778(3) 0.01902(18) Uani 1 1 d . . .
S22 S 0.21404(10) 0.48789(10) -0.07362(3) 0.01987(18) Uani 1 1 d . . .
S23 S 0.19045(10) 0.28746(10) 0.03230(3) 0.01898(17) Uani 1 1 d . . .
S24 S 0.36617(10) 0.42547(10) 0.00846(3) 0.02025(18) Uani 1 1 d . . .
S25 S 0.29613(10) 0.22772(11) 0.11027(3) 0.02211(19) Uani 1 1 d . . .
S26 S 0.51170(11) 0.38741(11) 0.08020(3) 0.0240(2) Uani 1 1 d . . .
S27 S -0.10710(10) 0.38483(10) -0.11930(3) 0.02146(18) Uani 1 1 d . . .
S28 S 0.10680(12) 0.54185(11) -0.15073(3) 0.0256(2) Uani 1 1 d . . .
C21 C 0.1726(4) 0.4012(4) -0.03727(11) 0.0177(7) Uani 1 1 d . . .
C22 C 0.2357(4) 0.3748(4) -0.00331(11) 0.0165(7) Uani 1 1 d . . .
C23 C 0.0159(4) 0.4138(4) -0.09341(11) 0.0173(7) Uani 1 1 d . . .
C24 C 0.0958(4) 0.4766(4) -0.10585(10) 0.0165(6) Uani 1 1 d . . .
C25 C 0.3043(4) 0.2979(4) 0.06573(10) 0.0166(7) Uani 1 1 d . . .
C26 C 0.3864(4) 0.3603(4) 0.05476(11) 0.0174(7) Uani 1 1 d . . .
C27 C -0.0267(5) 0.3800(5) -0.16657(12) 0.0286(8) Uani 1 1 d . . .
H27A H 0.0723 0.3068 -0.1682 0.034 Uiso 1 1 calc R . .
H27B H -0.0832 0.3626 -0.1849 0.034 Uiso 1 1 calc R . .
C28 C -0.0220(5) 0.5108(5) -0.17689(12) 0.0282(9) Uani 1 1 d . . .
H28A H -0.1194 0.5848 -0.1723 0.034 Uiso 1 1 calc R . .
H28B H 0.0037 0.5096 -0.2039 0.034 Uiso 1 1 calc R . .
C29 C 0.4619(4) 0.2122(4) 0.12983(12) 0.0209(7) Uani 1 1 d . . .
H29A H 0.4635 0.1844 0.1562 0.025 Uiso 1 1 calc R . .
H29B H 0.5456 0.1418 0.1161 0.025 Uiso 1 1 calc R . .
C30 C 0.4790(5) 0.3403(4) 0.12806(12) 0.0234(8) Uani 1 1 d . . .
H30A H 0.5601 0.3282 0.1432 0.028 Uiso 1 1 calc R . .
H30B H 0.3907 0.4131 0.1394 0.028 Uiso 1 1 calc R . .
S31 S 0.20761(10) 0.42983(10) 0.49291(3) 0.02098(18) Uani 1 1 d . . .
S32 S 0.52260(10) 0.28471(10) 0.46998(3) 0.02002(18) Uani 1 1 d . . .
S33 S 0.29081(10) 0.50063(10) 0.57449(3) 0.02129(19) Uani 1 1 d . . .
S34 S 0.60464(10) 0.35187(10) 0.55084(3) 0.02064(18) Uani 1 1 d . . .
S35 S 0.10368(10) 0.37974(11) 0.42192(3) 0.02349(19) Uani 1 1 d . . .
S36 S 0.48089(10) 0.21166(11) 0.39285(3) 0.02211(19) Uani 1 1 d . . .
S37 S 0.33450(13) 0.56467(13) 0.65158(3) 0.0322(2) Uani 1 1 d . . .
S38 S 0.70991(12) 0.39722(11) 0.62286(3) 0.0291(2) Uani 1 1 d . . .
C31 C 0.3874(4) 0.3770(4) 0.50468(11) 0.0186(7) Uani 1 1 d . . .
C32 C 0.4233(4) 0.4068(4) 0.53914(11) 0.0173(7) Uani 1 1 d . . .
C33 C 0.2552(4) 0.3560(4) 0.44731(11) 0.0181(7) Uani 1 1 d . . .
C34 C 0.3999(4) 0.2895(4) 0.43656(11) 0.0165(7) Uani 1 1 d . . .
C35 C 0.4160(4) 0.4914(4) 0.60730(11) 0.0201(7) Uani 1 1 d . . .
C36 C 0.5606(4) 0.4245(4) 0.59637(11) 0.0202(7) Uani 1 1 d . . .
C37 C 0.1871(4) 0.3308(4) 0.37398(12) 0.0230(8) Uani 1 1 d . . .
H37A H 0.1177 0.3210 0.3584 0.028 Uiso 1 1 calc R . .
H37B H 0.2056 0.4024 0.3631 0.028 Uiso 1 1 calc R . .
C38 C 0.3289(4) 0.2018(4) 0.37212(12) 0.0226(8) Uani 1 1 d . . .
H38A H 0.3559 0.1750 0.3456 0.027 Uiso 1 1 calc R . .
H38B H 0.3124 0.1321 0.3852 0.027 Uiso 1 1 calc R . .
C39 C 0.4894(6) 0.5468(5) 0.67719(13) 0.0373(11) Uani 1 1 d . . .
H39A H 0.5139 0.6182 0.6696 0.045 Uiso 1 1 calc R . .
H39B H 0.4621 0.5568 0.7042 0.045 Uiso 1 1 calc R . .
C40 C 0.6254(6) 0.4108(6) 0.67013(14) 0.0419(12) Uani 1 1 d . . .
H40A H 0.5972 0.3394 0.6737 0.050 Uiso 1 1 calc R . .
H40B H 0.6965 0.3988 0.6887 0.050 Uiso 1 1 calc R . .
S41 S 0.93756(9) 0.17562(10) 0.48181(3) 0.02039(18) Uani 1 1 d . . .
S42 S 1.24922(9) 0.02112(10) 0.45655(3) 0.01923(18) Uani 1 1 d . . .
S43 S 1.02886(10) 0.23971(10) 0.56154(3) 0.02049(19) Uani 1 1 d . . .
S44 S 1.34176(9) 0.09047(10) 0.53684(3) 0.01892(17) Uani 1 1 d . . .
S45 S 0.82141(10) 0.13323(12) 0.41202(3) 0.0286(2) Uani 1 1 d . . .
S46 S 1.19202(11) -0.04467(12) 0.37996(3) 0.0249(2) Uani 1 1 d . . .
S47 S 1.07940(11) 0.32564(11) 0.63582(3) 0.0260(2) Uani 1 1 d . . .
S48 S 1.44606(10) 0.15450(10) 0.60729(3) 0.02068(18) Uani 1 1 d . . .
C41 C 1.1208(4) 0.1185(4) 0.49172(11) 0.0186(7) Uani 1 1 d . . .
C42 C 1.1601(4) 0.1471(4) 0.52574(10) 0.0177(7) Uani 1 1 d . . .
C43 C 0.9763(4) 0.1033(4) 0.43641(11) 0.0182(7) Uani 1 1 d . B .
C44 C 1.1200(4) 0.0323(4) 0.42418(11) 0.0187(7) Uani 1 1 d . B .
C45 C 1.1548(4) 0.2429(4) 0.59262(11) 0.0190(7) Uani 1 1 d . . .
C46 C 1.2997(4) 0.1743(4) 0.58060(10) 0.0170(7) Uani 1 1 d . . .
C47A C 0.9045(8) 0.0992(9) 0.3626(2) 0.0239(15) Uani 0.62 1 d P B 1
H47A H 0.8311 0.1053 0.3455 0.029 Uiso 0.62 1 calc PR B 1
H47B H 0.9338 0.1679 0.3553 0.029 Uiso 0.62 1 calc PR B 1
C48A C 1.0371(6) -0.0379(6) 0.35793(18) 0.0184(11) Uani 0.62 1 d P B 1
H48A H 1.0616 -0.0581 0.3310 0.022 Uiso 0.62 1 calc PR B 1
H48B H 1.0128 -0.1057 0.3691 0.022 Uiso 0.62 1 calc PR B 1
C47B C 0.8866(13) 0.0540(13) 0.3687(3) 0.021(2) Uani 0.38 1 d P B 2
H47C H 0.9100 -0.0401 0.3714 0.026 Uiso 0.38 1 calc PR B 2
H47D H 0.8103 0.0937 0.3506 0.026 Uiso 0.38 1 calc PR B 2
C48B C 1.0221(11) 0.0643(11) 0.3532(3) 0.026(2) Uani 0.38 1 d P B 2
H48C H 1.0036 0.1572 0.3546 0.031 Uiso 0.38 1 calc PR B 2
H48D H 1.0404 0.0379 0.3265 0.031 Uiso 0.38 1 calc PR B 2
C49 C 1.2331(5) 0.2665(5) 0.66638(12) 0.0306(10) Uani 1 1 d . . .
H49A H 1.2625 0.3370 0.6684 0.037 Uiso 1 1 calc R . .
H49B H 1.1999 0.2521 0.6917 0.037 Uiso 1 1 calc R . .
C50 C 1.3670(5) 0.1386(5) 0.65364(13) 0.0305(9) Uani 1 1 d . . .
H50A H 1.3397 0.0665 0.6525 0.037 Uiso 1 1 calc R . .
H50B H 1.4406 0.1144 0.6724 0.037 Uiso 1 1 calc R . .
Fe1 Fe 0.40357(6) 0.15782(5) 0.251137(19) 0.02363(11) Uani 1 1 d . . .
O1 O 0.3735(3) 0.0242(3) 0.28447(9) 0.0290(6) Uani 1 1 d . . .
O2 O 0.2737(3) 0.1188(3) 0.21820(8) 0.0286(6) Uani 1 1 d . . .
O3 O 0.5666(3) 0.1323(3) 0.28468(8) 0.0257(6) Uani 1 1 d . . .
O4 O 0.5765(3) 0.0336(3) 0.21740(9) 0.0285(6) Uani 1 1 d . . .
O5 O 0.2461(3) 0.3100(3) 0.28273(9) 0.0298(6) Uani 1 1 d . . .
O6 O 0.3942(3) 0.3153(3) 0.22047(8) 0.0292(6) Uani 1 1 d . . .
O7 O 0.2641(4) -0.1087(4) 0.28695(10) 0.0339(7) Uani 1 1 d . . .
O8 O 0.1697(4) -0.0182(4) 0.21459(10) 0.0410(8) Uani 1 1 d . . .
O9 O 0.8043(3) -0.0061(3) 0.29131(9) 0.0323(7) Uani 1 1 d . . .
O10 O 0.8205(3) -0.0888(4) 0.21628(9) 0.0338(7) Uani 1 1 d . . .
O11 O 0.1173(3) 0.5343(3) 0.28466(10) 0.0392(8) Uani 1 1 d . . .
O12 O 0.2956(3) 0.5401(3) 0.22240(10) 0.0365(7) Uani 1 1 d . . .
C1 C 0.2962(4) -0.0266(5) 0.27106(13) 0.0281(9) Uani 1 1 d . . .
C2 C 0.2401(4) 0.0283(5) 0.23101(13) 0.0282(9) Uani 1 1 d . . .
C3 C 0.6942(4) 0.0408(4) 0.27338(11) 0.0239(8) Uani 1 1 d . . .
C4 C 0.7026(4) -0.0117(4) 0.23165(11) 0.0233(8) Uani 1 1 d . . .
C5 C 0.2122(4) 0.4293(5) 0.27051(12) 0.0277(8) Uani 1 1 d . . .
C6 C 0.3085(4) 0.4316(4) 0.23462(12) 0.0277(8) Uani 1 1 d . . .
O1WA O 1.0849(9) -0.2013(7) 0.2519(5) 0.0342(9) Uiso 0.56(4) 1 d PD C 1
O1WB O 1.0755(12) -0.2080(10) 0.2615(5) 0.0342(9) Uiso 0.44(4) 1 d PD C 2
H1WA H 1.167(5) -0.306(3) 0.246(3) 0.051 Uiso 0.56(4) 1 d PD . .
H2WA H 1.128(7) -0.128(5) 0.254(3) 0.051 Uiso 0.56(4) 1 d PD . .
H3WA H 0.982(5) -0.165(6) 0.237(2) 0.051 Uiso 0.56(4) 1 d PD . .
H1WB H 1.097(9) -0.312(3) 0.267(3) 0.051 Uiso 0.44(4) 1 d PD . .
H2WB H 1.160(7) -0.181(8) 0.270(3) 0.051 Uiso 0.44(4) 1 d PD . .
H3WB H 0.961(3) -0.131(6) 0.267(3) 0.051 Uiso 0.44(4) 1 d PD . .
Cl1 Cl 0.6379(3) 0.6940(2) 0.24914(9) 0.0458(5) Uani 0.65 1 d PU D 1
C11S C 0.7134(7) 0.5240(4) 0.2460(2) 0.0299(14) Uani 0.65 1 d PGU D 1
C12S C 0.6458(6) 0.4632(5) 0.2264(2) 0.0302(13) Uani 0.65 1 d PGU D 1
H12S H 0.5571 0.5156 0.2154 0.036 Uiso 0.65 1 calc PR D 1
C13S C 0.7109(7) 0.3241(5) 0.2232(2) 0.0343(15) Uani 0.65 1 d PGU D 1
H13S H 0.6657 0.2834 0.2101 0.041 Uiso 0.65 1 calc PR D 1
C14S C 0.8436(7) 0.2457(4) 0.2397(2) 0.0394(16) Uani 0.65 1 d PGU D 1
H14S H 0.8871 0.1526 0.2375 0.047 Uiso 0.65 1 calc PR D 1
C15S C 0.9112(6) 0.3065(6) 0.2593(2) 0.0367(15) Uani 0.65 1 d PGU D 1
H15S H 0.9999 0.2541 0.2703 0.044 Uiso 0.65 1 calc PR D 1
C16S C 0.8461(7) 0.4457(6) 0.2625(2) 0.0315(14) Uani 0.65 1 d PGU D 1
H16S H 0.8913 0.4864 0.2756 0.038 Uiso 0.65 1 calc PR D 1
N1S N 0.619(3) 0.7438(12) 0.2503(8) 0.0458(5) Uani 0.35 1 d PU E 2
C7S C 0.666(3) 0.6425(15) 0.2491(9) 0.0458(5) Uani 0.35 1 d PU E 2
C1S C 0.7377(16) 0.4964(8) 0.2474(5) 0.027(2) Uani 0.35 1 d PGU E 2
C2S C 0.6768(12) 0.4306(11) 0.2273(4) 0.026(2) Uani 0.35 1 d PGU E 2
H2S H 0.5922 0.4799 0.2143 0.032 Uiso 0.35 1 calc PR E 2
C3S C 0.7422(14) 0.2910(11) 0.2268(4) 0.034(3) Uani 0.35 1 d PGU E 2
H3S H 0.7014 0.2469 0.2134 0.041 Uiso 0.35 1 calc PR E 2
C4S C 0.8685(15) 0.2173(8) 0.2464(4) 0.038(3) Uani 0.35 1 d PGU E 2
H4S H 0.9123 0.1239 0.2460 0.045 Uiso 0.35 1 calc PR E 2
C5S C 0.9295(14) 0.2831(12) 0.2664(4) 0.038(3) Uani 0.35 1 d PGU E 2
H5S H 1.0141 0.2338 0.2795 0.046 Uiso 0.35 1 calc PR E 2
C6S C 0.8641(16) 0.4227(12) 0.2670(5) 0.036(3) Uani 0.35 1 d PGU E 2
H6S H 0.9049 0.4667 0.2804 0.043 Uiso 0.35 1 calc PR E 2

loop_
_atom_site_aniso_label
_atom_site_aniso_U_11
_atom_site_aniso_U_22
_atom_site_aniso_U_33
_atom_site_aniso_U_23
_atom_site_aniso_U_13
_atom_site_aniso_U_12
S11 0.0214(4) 0.0225(4) 0.0200(4) 0.0029(4) -0.0032(3) -0.0156(4)
S12 0.0234(4) 0.0267(5) 0.0167(4) 0.0033(4) -0.0036(3) -0.0188(4)
S13 0.0209(4) 0.0234(4) 0.0180(4) 0.0038(4) -0.0038(3) -0.0155(4)
S14 0.0241(4) 0.0270(5) 0.0167(4) 0.0035(4) -0.0032(3) -0.0191(4)
S15 0.0222(4) 0.0233(4) 0.0286(5) 0.0022(4) -0.0086(4) -0.0150(4)
S16 0.0375(5) 0.0292(5) 0.0198(5) 0.0077(4) -0.0093(4) -0.0229(5)
S17 0.0213(4) 0.0314(5) 0.0242(5) 0.0120(4) -0.0077(3) -0.0179(4)
S18 0.0350(5) 0.0435(6) 0.0233(5) 0.0082(4) -0.0091(4) -0.0321(5)
C11 0.0179(15) 0.0188(16) 0.0173(16) -0.0003(14) 0.0001(12) -0.0116(14)
C12 0.0184(15) 0.0180(16) 0.0173(16) 0.0014(13) -0.0003(12) -0.0115(14)
C13 0.0138(14) 0.0167(15) 0.0193(16) 0.0007(14) -0.0026(12) -0.0076(13)
C14 0.0219(16) 0.0167(16) 0.0172(16) 0.0023(13) -0.0051(13) -0.0121(14)
C15 0.0149(15) 0.0151(15) 0.0184(16) 0.0060(13) -0.0037(12) -0.0076(13)
C16 0.0200(16) 0.0212(17) 0.0191(17) 0.0037(14) -0.0031(13) -0.0137(14)
C17A 0.028(3) 0.020(3) 0.022(3) -0.006(2) 0.001(2) -0.013(3)
C18A 0.029(4) 0.026(4) 0.028(4) 0.004(3) -0.006(3) -0.017(3)
C17B 0.030(5) 0.028(5) 0.008(3) 0.000(3) -0.002(3) -0.020(4)
C18B 0.017(4) 0.025(5) 0.014(4) -0.005(4) -0.001(3) -0.005(4)
C19 0.0269(19) 0.032(2) 0.026(2) 0.0046(17) -0.0058(15) -0.0206(18)
C20 0.040(2) 0.031(2) 0.0190(18) 0.0039(16) -0.0068(16) -0.0244(19)
S21 0.0196(4) 0.0220(4) 0.0207(4) 0.0043(4) -0.0027(3) -0.0140(4)
S22 0.0216(4) 0.0231(4) 0.0208(4) 0.0031(4) -0.0023(3) -0.0152(4)
S23 0.0201(4) 0.0247(4) 0.0181(4) 0.0036(4) -0.0038(3) -0.0153(4)
S24 0.0208(4) 0.0257(4) 0.0203(4) 0.0016(4) -0.0023(3) -0.0158(4)
S25 0.0221(4) 0.0286(5) 0.0214(4) 0.0049(4) -0.0041(3) -0.0165(4)
S26 0.0241(5) 0.0324(5) 0.0241(5) 0.0026(4) -0.0057(4) -0.0201(4)
S27 0.0209(4) 0.0244(4) 0.0231(4) 0.0016(4) -0.0052(3) -0.0135(4)
S28 0.0319(5) 0.0298(5) 0.0206(4) 0.0057(4) -0.0006(4) -0.0192(4)
C21 0.0166(15) 0.0207(17) 0.0184(16) 0.0010(14) 0.0008(13) -0.0108(14)
C22 0.0132(14) 0.0183(16) 0.0210(17) -0.0005(14) -0.0007(12) -0.0099(13)
C23 0.0166(15) 0.0194(16) 0.0182(16) 0.0031(13) -0.0012(12) -0.0102(13)
C24 0.0181(15) 0.0158(15) 0.0158(16) 0.0024(13) -0.0032(12) -0.0078(13)
C25 0.0169(15) 0.0210(17) 0.0151(16) 0.0023(13) -0.0023(12) -0.0113(14)
C26 0.0178(16) 0.0184(16) 0.0171(16) 0.0011(14) -0.0030(13) -0.0090(14)
C27 0.031(2) 0.034(2) 0.0218(18) -0.0074(16) -0.0010(15) -0.0159(18)
C28 0.0288(19) 0.035(2) 0.0205(18) 0.0059(16) -0.0059(15) -0.0141(17)
C29 0.0207(17) 0.0218(17) 0.0223(18) 0.0020(15) -0.0069(14) -0.0108(14)
C30 0.0273(19) 0.027(2) 0.0207(18) -0.0014(16) -0.0053(15) -0.0157(16)
S31 0.0146(4) 0.0266(5) 0.0205(4) -0.0029(4) 0.0001(3) -0.0083(4)
S32 0.0138(4) 0.0252(5) 0.0210(4) -0.0045(4) 0.0000(3) -0.0088(3)
S33 0.0156(4) 0.0260(5) 0.0210(4) -0.0040(4) 0.0015(3) -0.0085(4)
S34 0.0145(4) 0.0233(4) 0.0234(5) -0.0038(4) -0.0002(3) -0.0080(3)
S35 0.0141(4) 0.0290(5) 0.0267(5) -0.0013(4) -0.0032(3) -0.0090(4)
S36 0.0168(4) 0.0272(5) 0.0217(4) -0.0074(4) 0.0003(3) -0.0093(4)
S37 0.0380(6) 0.0395(6) 0.0180(5) -0.0075(4) 0.0048(4) -0.0172(5)
S38 0.0249(5) 0.0263(5) 0.0373(6) -0.0018(4) -0.0133(4) -0.0115(4)
C31 0.0165(16) 0.0191(17) 0.0222(18) -0.0006(14) -0.0012(13) -0.0098(14)
C32 0.0147(15) 0.0204(17) 0.0181(16) -0.0015(14) -0.0001(12) -0.0090(13)
C33 0.0165(16) 0.0205(17) 0.0198(17) -0.0014(14) -0.0022(13) -0.0103(14)
C34 0.0178(15) 0.0156(16) 0.0178(16) -0.0028(13) -0.0008(12) -0.0090(13)
C35 0.0233(17) 0.0232(18) 0.0156(16) 0.0013(14) -0.0031(13) -0.0118(15)
C36 0.0206(16) 0.0198(17) 0.0224(18) -0.0010(14) -0.0051(13) -0.0106(14)
C37 0.0197(17) 0.027(2) 0.0222(18) -0.0027(16) -0.0056(14) -0.0104(15)
C38 0.0220(17) 0.0253(19) 0.0240(19) -0.0004(16) -0.0046(14) -0.0135(15)
C39 0.056(3) 0.052(3) 0.0196(19) -0.0055(19) 0.0029(19) -0.038(3)
C40 0.060(3) 0.051(3) 0.031(2) 0.015(2) -0.021(2) -0.038(3)
S41 0.0130(4) 0.0270(5) 0.0191(4) -0.0041(4) 0.0009(3) -0.0073(4)
S42 0.0125(4) 0.0248(4) 0.0184(4) -0.0037(4) 0.0002(3) -0.0067(3)
S43 0.0134(4) 0.0280(5) 0.0183(4) -0.0044(4) -0.0001(3) -0.0077(4)
S44 0.0124(4) 0.0210(4) 0.0211(4) -0.0037(4) 0.0004(3) -0.0057(3)
S45 0.0143(4) 0.0409(6) 0.0279(5) -0.0084(5) -0.0035(3) -0.0098(4)
S46 0.0193(4) 0.0337(5) 0.0235(5) -0.0113(4) 0.0028(3) -0.0136(4)
S47 0.0192(4) 0.0296(5) 0.0200(5) -0.0087(4) -0.0015(3) -0.0027(4)
S48 0.0135(4) 0.0228(4) 0.0260(5) -0.0011(4) -0.0041(3) -0.0081(3)
C41 0.0145(15) 0.0241(18) 0.0187(17) -0.0015(14) 0.0007(12) -0.0103(14)
C42 0.0136(15) 0.0218(17) 0.0175(16) -0.0034(14) 0.0018(12) -0.0080(14)
C43 0.0156(15) 0.0238(18) 0.0166(16) -0.0037(14) -0.0016(12) -0.0100(14)
C44 0.0165(15) 0.0207(17) 0.0194(17) -0.0040(14) 0.0002(13) -0.0089(14)
C45 0.0141(15) 0.0227(17) 0.0186(17) -0.0018(14) -0.0022(13) -0.0069(14)
C46 0.0139(15) 0.0169(16) 0.0175(16) -0.0017(13) -0.0004(12) -0.0046(13)
C47A 0.020(3) 0.033(4) 0.017(3) -0.001(3) -0.003(2) -0.011(3)
C48A 0.017(2) 0.019(3) 0.022(3) -0.007(2) 0.002(2) -0.010(2)
C47B 0.019(5) 0.027(6) 0.014(5) -0.006(4) -0.002(3) -0.007(4)
C48B 0.022(4) 0.030(5) 0.022(5) 0.001(4) -0.004(4) -0.008(4)
C49 0.027(2) 0.047(3) 0.0186(19) -0.0038(18) -0.0039(15) -0.017(2)
C50 0.0253(19) 0.036(2) 0.026(2) 0.0020(18) -0.0037(16) -0.0100(18)
Fe1 0.0224(3) 0.0273(2) 0.0189(2) -0.0015(2) -0.0004(2) -0.0095(2)
O1 0.0284(14) 0.0423(17) 0.0219(14) 0.0009(13) -0.0054(11) -0.0206(14)
O2 0.0263(14) 0.0375(16) 0.0209(13) 0.0025(12) -0.0057(11) -0.0134(13)
O3 0.0265(13) 0.0298(14) 0.0230(13) -0.0026(11) -0.0001(10) -0.0147(12)
O4 0.0269(14) 0.0349(16) 0.0215(14) -0.0057(12) -0.0008(11) -0.0120(12)
O5 0.0257(14) 0.0314(15) 0.0259(14) -0.0031(12) 0.0025(11) -0.0077(12)
O6 0.0311(15) 0.0311(15) 0.0231(14) -0.0016(12) 0.0016(11) -0.0126(12)
O7 0.0355(16) 0.0395(17) 0.0342(17) 0.0015(14) -0.0036(13) -0.0235(15)
O8 0.0472(19) 0.050(2) 0.0342(18) 0.0029(15) -0.0194(15) -0.0282(17)
O9 0.0263(14) 0.0418(18) 0.0295(15) 0.0001(13) -0.0072(12) -0.0154(13)
O10 0.0226(14) 0.0424(18) 0.0322(17) -0.0042(14) 0.0033(12) -0.0116(13)
O11 0.0313(16) 0.0361(17) 0.0453(19) -0.0131(15) 0.0025(14) -0.0111(14)
O12 0.0333(16) 0.0310(16) 0.0412(18) 0.0044(14) -0.0065(14) -0.0108(13)
C1 0.0197(17) 0.033(2) 0.027(2) -0.0061(17) -0.0005(15) -0.0081(16)
C2 0.0207(17) 0.030(2) 0.031(2) -0.0056(17) -0.0032(15) -0.0079(16)
C3 0.0310(19) 0.030(2) 0.0190(17) 0.0013(15) -0.0038(14) -0.0206(17)
C4 0.0281(18) 0.0287(19) 0.0153(16) -0.0012(14) 0.0020(13) -0.0151(16)
C5 0.0238(18) 0.036(2) 0.0238(18) -0.0068(16) -0.0041(14) -0.0134(17)
C6 0.0259(18) 0.032(2) 0.0232(18) -0.0022(16) -0.0068(14) -0.0113(16)
Cl1 0.0563(15) 0.0324(9) 0.0418(8) -0.0028(18) -0.0203(10) -0.0123(15)
C11S 0.030(3) 0.0320(17) 0.026(3) 0.002(3) -0.001(2) -0.013(2)
C12S 0.030(3) 0.036(2) 0.026(3) 0.001(3) 0.005(2) -0.017(2)
C13S 0.035(3) 0.037(3) 0.036(3) 0.001(3) 0.005(2) -0.021(2)
C14S 0.043(3) 0.035(3) 0.040(4) 0.010(3) 0.001(3) -0.018(2)
C15S 0.026(3) 0.040(2) 0.038(4) 0.007(3) 0.002(2) -0.011(2)
C16S 0.026(3) 0.041(2) 0.027(3) 0.004(2) 0.005(2) -0.015(2)
N1S 0.0563(15) 0.0324(9) 0.0418(8) -0.0028(18) -0.0203(10) -0.0123(15)
C7S 0.0563(15) 0.0324(9) 0.0418(8) -0.0028(18) -0.0203(10) -0.0123(15)
C1S 0.026(4) 0.0313(17) 0.021(4) 0.001(3) 0.007(3) -0.011(3)
C2S 0.027(4) 0.030(3) 0.018(4) 0.002(3) 0.006(3) -0.010(3)
C3S 0.035(4) 0.030(3) 0.033(5) 0.004(3) 0.005(3) -0.013(3)
C4S 0.035(4) 0.031(4) 0.045(5) 0.013(3) 0.002(3) -0.015(3)
C5S 0.033(4) 0.039(3) 0.035(5) 0.009(4) 0.001(3) -0.011(3)
C6S 0.029(4) 0.040(3) 0.035(5) 0.003(4) -0.001(3) -0.014(3)

loop_
_atom_type_symbol
_atom_type_description
_atom_type_scat_dispersion_real
_atom_type_scat_dispersion_imag
_atom_type_scat_source
C C 0.0033 0.0016 'International Tables Vol C Tables 4.2.6.8 and 6.1.1.4'
H H 0.0000 0.0000 'International Tables Vol C Tables 4.2.6.8 and 6.1.1.4'
N N 0.0061 0.0033 'International Tables Vol C Tables 4.2.6.8 and 6.1.1.4'
O O 0.0106 0.0060 'International Tables Vol C Tables 4.2.6.8 and 6.1.1.4'
S S 0.1246 0.1234 'International Tables Vol C Tables 4.2.6.8 and 6.1.1.4'
Cl Cl 0.1484 0.1585 'International Tables Vol C Tables 4.2.6.8 and 6.1.1.4'
Fe Fe 0.3463 0.8444 'International Tables Vol C Tables 4.2.6.8 and 6.1.1.4'

loop_
_geom_angle_atom_site_label_1
_geom_angle_atom_site_label_2
_geom_angle_atom_site_label_3
_geom_angle
C11 S11 C13 94.97(17)
C11 S12 C14 95.06(17)
C12 S13 C15 95.51(17)
C16 S14 C12 95.36(17)
C17B S15 C13 108.0(3)
C13 S15 C17A 95.7(2)
C14 S16 C18A 106.6(3)
C14 S16 C18B 95.1(4)
C15 S17 C19 101.76(18)
C16 S18 C20 101.21(18)
C12 C11 S12 121.5(3)
C12 C11 S11 122.9(3)
S12 C11 S11 115.5(2)
C11 C12 S13 122.3(3)
C11 C12 S14 122.4(3)
S13 C12 S14 115.4(2)
C14 C13 S15 126.5(3)
C14 C13 S11 117.2(3)
S15 C13 S11 116.3(2)
C13 C14 S16 126.4(3)
C13 C14 S12 116.8(3)
S16 C14 S12 116.6(2)
C16 C15 S17 127.8(3)
C16 C15 S13 116.6(3)
S17 C15 S13 115.59(19)
C15 C16 S18 128.4(3)
C15 C16 S14 117.1(3)
S18 C16 S14 114.5(2)
C18A C17A S15 110.3(5)
C18A C17A H17A 109.6
S15 C17A H17A 109.6
C18A C17A H17B 109.6
S15 C17A H17B 109.6
H17A C17A H17B 108.1
C17A C18A S16 116.3(6)
C17A C18A H18A 108.2
S16 C18A H18A 108.2
C17A C18A H18B 108.2
S16 C18A H18B 108.2
H18A C18A H18B 107.4
C18B C17B S15 113.7(7)
C18B C17B H17C 108.8
S15 C17B H17C 108.8
C18B C17B H17D 108.8
S15 C17B H17D 108.8
H17C C17B H17D 107.7
C17B C18B S16 113.1(7)
C17B C18B H18C 109.0
S16 C18B H18C 109.0
C17B C18B H18D 109.0
S16 C18B H18D 109.0
H18C C18B H18D 107.8
C20 C19 S17 114.2(3)
C20 C19 H19A 108.7
S17 C19 H19A 108.7
C20 C19 H19B 108.7
S17 C19 H19B 108.7
H19A C19 H19B 107.6
C19 C20 S18 112.3(3)
C19 C20 H20A 109.1
S18 C20 H20A 109.1
C19 C20 H20B 109.1
S18 C20 H20B 109.1
H20A C20 H20B 107.9
C23 S21 C21 95.35(17)
C21 S22 C24 95.36(17)
C22 S23 C25 95.57(17)
C22 S24 C26 95.46(17)
C25 S25 C29 100.91(17)
C26 S26 C30 102.13(18)
C23 S27 C27 98.93(18)
C24 S28 C28 102.81(18)
C22 C21 S22 123.2(3)
C22 C21 S21 121.5(3)
S22 C21 S21 115.2(2)
C21 C22 S23 121.6(3)
C21 C22 S24 123.5(3)
S23 C22 S24 115.0(2)
C24 C23 S21 117.3(3)
C24 C23 S27 126.9(3)
S21 C23 S27 115.7(2)
C23 C24 S28 129.3(3)
C23 C24 S22 116.7(3)
S28 C24 S22 113.84(19)
C26 C25 S23 117.2(3)
C26 C25 S25 127.4(3)
S23 C25 S25 115.34(19)
C25 C26 S26 129.6(3)
C25 C26 S24 116.7(3)
S26 C26 S24 113.7(2)
C28 C27 S27 112.2(3)
C28 C27 H27A 109.2
S27 C27 H27A 109.2
C28 C27 H27B 109.2
S27 C27 H27B 109.2
H27A C27 H27B 107.9
C27 C28 S28 114.3(3)
C27 C28 H28A 108.7
S28 C28 H28A 108.7
C27 C28 H28B 108.7
S28 C28 H28B 108.7
H28A C28 H28B 107.6
C30 C29 S25 114.4(3)
C30 C29 H29A 108.7
S25 C29 H29A 108.7
C30 C29 H29B 108.7
S25 C29 H29B 108.7
H29A C29 H29B 107.6
C29 C30 S26 113.7(3)
C29 C30 H30A 108.8
S26 C30 H30A 108.8
C29 C30 H30B 108.8
S26 C30 H30B 108.8
H30A C30 H30B 107.7
C31 S31 C33 94.69(17)
C31 S32 C34 95.29(17)
C35 S33 C32 95.41(18)
C32 S34 C36 95.35(18)
C33 S35 C37 101.42(18)
C34 S36 C38 101.34(18)
C35 S37 C39 102.6(2)
C36 S38 C40 99.0(2)
C32 C31 S31 122.7(3)
C32 C31 S32 121.2(3)
S31 C31 S32 116.1(2)
C31 C32 S34 122.3(3)
C31 C32 S33 122.5(3)
S34 C32 S33 115.1(2)
C34 C33 S35 128.9(3)
C34 C33 S31 117.6(3)
S35 C33 S31 113.5(2)
C33 C34 S36 128.4(3)
C33 C34 S32 116.3(3)
S36 C34 S32 115.3(2)
C36 C35 S33 117.2(3)
C36 C35 S37 128.8(3)
S33 C35 S37 113.9(2)
C35 C36 S38 127.7(3)
C35 C36 S34 116.9(3)
S38 C36 S34 115.4(2)
C38 C37 S35 114.2(3)
C38 C37 H37A 108.7
S35 C37 H37A 108.7
C38 C37 H37B 108.7
S35 C37 H37B 108.7
H37A C37 H37B 107.6
C37 C38 S36 114.6(3)
C37 C38 H38A 108.6
S36 C38 H38A 108.6
C37 C38 H38B 108.6
S36 C38 H38B 108.6
H38A C38 H38B 107.6
C40 C39 S37 113.1(3)
C40 C39 H39A 109.0
S37 C39 H39A 109.0
C40 C39 H39B 109.0
S37 C39 H39B 109.0
H39A C39 H39B 107.8
C39 C40 S38 112.6(3)
C39 C40 H40A 109.1
S38 C40 H40A 109.1
C39 C40 H40B 109.1
S38 C40 H40B 109.1
H40A C40 H40B 107.8
C41 S41 C43 94.76(17)
C41 S42 C44 95.50(17)
C42 S43 C45 95.59(17)
C42 S44 C46 95.12(17)
C47B S45 C43 105.7(4)
C43 S45 C47A 99.3(3)
C44 S46 C48A 103.8(2)
C44 S46 C48B 95.5(3)
C45 S47 C49 104.50(19)
C46 S48 C50 97.15(19)
C42 C41 S42 122.5(3)
C42 C41 S41 121.6(3)
S42 C41 S41 116.0(2)
C41 C42 S44 122.9(3)
C41 C42 S43 121.7(3)
S44 C42 S43 115.4(2)
C44 C43 S45 127.9(3)
C44 C43 S41 117.9(3)
S45 C43 S41 114.2(2)
C43 C44 S46 128.4(3)
C43 C44 S42 115.8(3)
S46 C44 S42 115.8(2)
C46 C45 S47 128.5(3)
C46 C45 S43 115.8(3)
S47 C45 S43 115.5(2)
C45 C46 S48 124.7(3)
C45 C46 S44 117.7(3)
S48 C46 S44 117.4(2)
C48A C47A S45 113.2(5)
C48A C47A H47A 108.9
S45 C47A H47A 108.9
C48A C47A H47B 108.9
S45 C47A H47B 108.9
H47A C47A H47B 107.7
C47A C48A S46 111.9(5)
C47A C48A H48A 109.2
S46 C48A H48A 109.2
C47A C48A H48B 109.2
S46 C48A H48B 109.2
H48A C48A H48B 107.9
C48B C47B S45 112.3(8)
C48B C47B H47C 109.1
S45 C47B H47C 109.1
C48B C47B H47D 109.1
S45 C47B H47D 109.1
H47C C47B H47D 107.9
C47B C48B S46 113.0(8)
C47B C48B H48C 109.0
S46 C48B H48C 109.0
C47B C48B H48D 109.0
S46 C48B H48D 109.0
H48C C48B H48D 107.8
C50 C49 S47 115.9(3)
C50 C49 H49A 108.3
S47 C49 H49A 108.3
C50 C49 H49B 108.3
S47 C49 H49B 108.3
H49A C49 H49B 107.4
C49 C50 S48 112.9(3)
C49 C50 H50A 109.0
S48 C50 H50A 109.0
C49 C50 H50B 109.0
S48 C50 H50B 109.0
H50A C50 H50B 107.8
O1 Fe1 O6 169.23(13)
O1 Fe1 O2 80.82(12)
O6 Fe1 O2 95.65(13)
O1 Fe1 O3 86.73(12)
O6 Fe1 O3 98.92(12)
O2 Fe1 O3 161.59(11)
O1 Fe1 O4 100.44(11)
O6 Fe1 O4 89.56(13)
O2 Fe1 O4 88.14(12)
O3 Fe1 O4 80.81(12)
O1 Fe1 O5 90.06(13)
O6 Fe1 O5 80.39(12)
O2 Fe1 O5 98.88(12)
O3 Fe1 O5 94.61(12)
O4 Fe1 O5 168.22(13)
C1 O1 Fe1 115.9(3)
C2 O2 Fe1 114.9(3)
C3 O3 Fe1 114.8(2)
C4 O4 Fe1 116.0(3)
C5 O5 Fe1 115.9(3)
C6 O6 Fe1 115.6(3)
O7 C1 O1 126.2(4)
O7 C1 C2 120.5(4)
O1 C1 C2 113.3(4)
O8 C2 O2 126.3(4)
O8 C2 C1 118.8(4)
O2 C2 C1 114.9(4)
O9 C3 O3 126.8(4)
O9 C3 C4 119.0(4)
O3 C3 C4 114.3(3)
O10 C4 O4 126.5(4)
O10 C4 C3 120.5(4)
O4 C4 C3 113.0(3)
O11 C5 O5 126.2(4)
O11 C5 C6 120.6(4)
O5 C5 C6 113.2(4)
O12 C6 O6 126.4(4)
O12 C6 C5 119.2(4)
O6 C6 C5 114.4(4)
H1WA O1WA H2WA 116(2)
H1WA O1WA H3WA 116(2)
H2WA O1WA H3WA 115(2)
H2WA O1WA H1WB 141(5)
H3WA O1WA H1WB 102(5)
H1WA O1WA H2WB 93(5)
H3WA O1WA H2WB 150(5)
H1WB O1WA H2WB 100(4)
H1WA O1WA H3WB 144(5)
H2WA O1WA H3WB 97(6)
H1WB O1WA H3WB 95(3)
H2WB O1WA H3WB 104(4)
H1WA O1WB H2WA 100(4)
H1WA O1WB H3WA 100(3)
H2WA O1WB H3WA 97(3)
H2WA O1WB H1WB 147(5)
H3WA O1WB H1WB 106(6)
H1WA O1WB H2WB 90(6)
H3WA O1WB H2WB 134(6)
H1WB O1WB H2WB 116(2)
H1WA O1WB H3WB 152(5)
H2WA O1WB H3WB 96(5)
H3WA O1WB H3WB 55(7)
H1WB O1WB H3WB 116(2)
H2WB O1WB H3WB 116(2)
C12S C11S C16S 120.0
C12S C11S Cl1 120.7(4)
C16S C11S Cl1 119.3(4)
C11S C12S C13S 120.0
C11S C12S H12S 120.0
C13S C12S H12S 120.0
C14S C13S C12S 120.0
C14S C13S H13S 120.0
C12S C13S H13S 120.0
C15S C14S C13S 120.0
C15S C14S H14S 120.0
C13S C14S H14S 120.0
C14S C15S C16S 120.0
C14S C15S H15S 120.0
C16S C15S H15S 120.0
C15S C16S C11S 120.0
C15S C16S H16S 120.0
C11S C16S H16S 120.0
N1S C7S C1S 178(3)
C2S C1S C6S 120.0
C2S C1S C7S 119.9(12)
C6S C1S C7S 120.1(12)
C3S C2S C1S 120.0
C3S C2S H2S 120.0
C1S C2S H2S 120.0
C4S C3S C2S 120.0
C4S C3S H3S 120.0
C2S C3S H3S 120.0
C5S C4S C3S 120.0
C5S C4S H4S 120.0
C3S C4S H4S 120.0
C4S C5S C6S 120.0
C4S C5S H5S 120.0
C6S C5S H5S 120.0
C5S C6S C1S 120.0
C5S C6S H6S 120.0
C1S C6S H6S 120.0

loop_
_geom_bond_atom_site_label_1
_geom_bond_atom_site_label_2
_geom_bond_distance
S11 C11 1.743(3)
S11 C13 1.745(4)
S12 C11 1.735(4)
S12 C14 1.752(4)
S13 C12 1.734(4)
S13 C15 1.752(4)
S14 C16 1.742(4)
S14 C12 1.745(3)
S15 C17B 1.728(8)
S15 C13 1.742(3)
S15 C17A 1.885(7)
S16 C14 1.739(4)
S16 C18A 1.764(7)
S16 C18B 1.878(10)
S17 C15 1.747(4)
S17 C19 1.796(4)
S18 C16 1.742(4)
S18 C20 1.805(4)
C11 C12 1.364(5)
C13 C14 1.355(5)
C15 C16 1.362(5)
C17A C18A 1.526(10)
C17A H17A 0.9700
C17A H17B 0.9700
C18A H18A 0.9700
C18A H18B 0.9700
C17B C18B 1.515(13)
C17B H17C 0.9700
C17B H17D 0.9700
C18B H18C 0.9700
C18B H18D 0.9700
C19 C20 1.519(6)
C19 H19A 0.9700
C19 H19B 0.9700
C20 H20A 0.9700
C20 H20B 0.9700
S21 C23 1.740(4)
S21 C21 1.747(4)
S22 C21 1.735(4)
S22 C24 1.755(4)
S23 C22 1.740(4)
S23 C25 1.747(4)
S24 C22 1.749(3)
S24 C26 1.752(4)
S25 C25 1.750(4)
S25 C29 1.805(4)
S26 C26 1.747(4)
S26 C30 1.810(4)
S27 C23 1.747(4)
S27 C27 1.802(5)
S28 C24 1.742(4)
S28 C28 1.815(4)
C21 C22 1.353(5)
C23 C24 1.353(5)
C25 C26 1.354(5)
C27 C28 1.521(6)
C27 H27A 0.9700
C27 H27B 0.9700
C28 H28A 0.9700
C28 H28B 0.9700
C29 C30 1.522(5)
C29 H29A 0.9700
C29 H29B 0.9700
C30 H30A 0.9700
C30 H30B 0.9700
S31 C31 1.734(4)
S31 C33 1.759(4)
S32 C31 1.741(4)
S32 C34 1.754(4)
S33 C35 1.743(4)
S33 C32 1.748(4)
S34 C32 1.744(4)
S34 C36 1.752(4)
S35 C33 1.749(4)
S35 C37 1.822(4)
S36 C34 1.750(4)
S36 C38 1.809(4)
S37 C35 1.754(4)
S37 C39 1.801(5)
S38 C36 1.742(4)
S38 C40 1.806(6)
C31 C32 1.377(5)
C33 C34 1.355(5)
C35 C36 1.357(5)
C37 C38 1.509(6)
C37 H37A 0.9700
C37 H37B 0.9700
C38 H38A 0.9700
C38 H38B 0.9700
C39 C40 1.536(8)
C39 H39A 0.9700
C39 H39B 0.9700
C40 H40A 0.9700
C40 H40B 0.9700
S41 C41 1.741(4)
S41 C43 1.748(4)
S42 C41 1.736(4)
S42 C44 1.757(4)
S43 C42 1.749(4)
S43 C45 1.754(4)
S44 C42 1.738(4)
S44 C46 1.748(4)
S45 C47B 1.721(11)
S45 C43 1.742(4)
S45 C47A 1.858(8)
S46 C44 1.747(4)
S46 C48A 1.778(6)
S46 C48B 1.899(10)
S47 C45 1.743(4)
S47 C49 1.814(4)
S48 C46 1.742(4)
S48 C50 1.819(5)
C41 C42 1.375(5)
C43 C44 1.364(5)
C45 C46 1.370(5)
C47A C48A 1.519(10)
C47A H47A 0.9700
C47A H47B 0.9700
C48A H48A 0.9700
C48A H48B 0.9700
C47B C48B 1.517(16)
C47B H47C 0.9700
C47B H47D 0.9700
C48B H48C 0.9700
C48B H48D 0.9700
C49 C50 1.515(6)
C49 H49A 0.9700
C49 H49B 0.9700
C50 H50A 0.9700
C50 H50B 0.9700
Fe1 O1 2.001(3)
Fe1 O6 2.011(3)
Fe1 O2 2.012(3)
Fe1 O3 2.012(3)
Fe1 O4 2.016(3)
Fe1 O5 2.027(3)
O1 C1 1.283(5)
O2 C2 1.276(5)
O3 C3 1.285(5)
O4 C4 1.283(5)
O5 C5 1.286(5)
O6 C6 1.284(5)
O7 C1 1.223(6)
O8 C2 1.239(5)
O9 C3 1.215(5)
O10 C4 1.221(5)
O11 C5 1.225(5)
O12 C6 1.230(5)
C1 C2 1.556(6)
C3 C4 1.576(6)
C5 C6 1.564(6)
O1WA H1WA 1.099(10)
O1WA H2WA 1.101(10)
O1WA H3WA 1.104(10)
O1WA H1WB 1.29(3)
O1WA H2WB 1.13(4)
O1WA H3WB 1.24(4)
O1WB H1WA 1.19(4)
O1WB H2WA 1.25(3)
O1WB H3WA 1.24(3)
O1WB H1WB 1.099(10)
O1WB H2WB 1.102(10)
O1WB H3WB 1.101(10)
Cl1 C11S 1.698(5)
C11S C12S 1.3900
C11S C16S 1.3900
C12S C13S 1.3900
C12S H12S 0.9300
C13S C14S 1.3900
C13S H13S 0.9300
C14S C15S 1.3900
C14S H14S 0.9300
C15S C16S 1.3900
C15S H15S 0.9300
C16S H16S 0.9300
N1S C7S 1.010(19)
C7S C1S 1.455(17)
C1S C2S 1.3900
C1S C6S 1.3900
C2S C3S 1.3900
C2S H2S 0.9300
C3S C4S 1.3900
C3S H3S 0.9300
C4S C5S 1.3900
C4S H4S 0.9300
C5S C6S 1.3900
C5S H5S 0.9300
C6S H6S 0.9300

loop_
_geom_hbond_atom_site_label_D
_geom_hbond_atom_site_label_H
_geom_hbond_atom_site_label_A
_geom_hbond_distance_DH
_geom_hbond_distance_HA
_geom_hbond_distance_DA
_geom_hbond_angle_DHA
_geom_hbond_site_symmetry_A
C17A H17B O4 0.97 2.35 3.285(7) 160.5 2
C17B H17C O4 0.97 2.48 3.436(9) 169.9 2
C18B H18D O8 0.97 2.51 3.009(10) 111.5 2
C19 H19A O10 0.97 2.49 3.257(5) 136.2 1_455
C20 H20A O8 0.97 2.48 3.204(5) 131.1 .
C27 H27B O12 0.97 2.40 3.249(5) 145.5 2_565
C29 H29A O6 0.97 2.60 3.339(5) 133.0 .
C40 H40B O11 0.97 2.58 3.451(6) 149.8 2_666
C47A H47A O9 0.97 2.40 3.207(9) 140.8 .
C48A H48A O7 0.97 2.37 3.164(7) 138.4 1_655
C47B H47D O9 0.97 2.40 3.071(11) 125.5 .
C48B H48D O7 0.97 2.49 3.237(11) 133.9 1_655
C50 H50B O1 0.97 2.42 3.345(5) 159.1 2_756
C12S H12S O12 0.93 2.57 3.302(7) 136.2 .
